data_7224482
loop_
_publ_author_name
'Park, Min Kyung'
'Lim, Kwang Soo'
'Park, Ji Hey'
'Song, Jeong Hwa'
'Kang, Dong Won'
'Lee, Woo Ram'
'Hong, Chang Seop'

_publ_section_title
;
 Two- and three-dimensional Zn(ii) coordination polymers constructed from
 mixed ligand systems: interpenetration, structural transformation and
 sensing behavior
;
_journal_issue 23
_journal_name_full CrystEngComm
_journal_page_first 4349
_journal_paper_doi 10.1039/C6CE00155F
_journal_volume 18
_journal_year 2016
_chemical_formula_sum 'C26 H18 N4 O6 Zn'
_chemical_formula_weight 547.81
_chemical_name_systematic
;
 ?
;
_space_group_IT_number 14
_symmetry_cell_setting monoclinic
_symmetry_space_group_name_Hall '-P 2yn'
_symmetry_space_group_name_H-M 'P 1 21/n 1'
_atom_sites_solution_hydrogens geom
_atom_sites_solution_primary direct
_atom_sites_solution_secondary difmap
_audit_block_doi 10.5517/cc1km87p
_audit_creation_method SHELXL-97
_audit_update_record
;
2016-01-20 deposited with the CCDC.
2016-03-03 downloaded from the CCDC.
;
_cell_angle_alpha 90.00
_cell_angle_beta 92.331(4)
_cell_angle_gamma 90.00
_cell_formula_units_Z 4
_cell_length_a 12.8815(9)
_cell_length_b 15.2513(11)
_cell_length_c 14.1699(10)
_cell_measurement_reflns_used 5082
_cell_measurement_temperature 296(2)
_cell_measurement_theta_max 22.74995
_cell_measurement_theta_min 2.485
_cell_volume 2781.5(3)
_computing_cell_refinement 'Bruker SMART APEXll'
_computing_data_collection 'Bruker SMART APEXll'
_computing_data_reduction 'Bruker SAINT'
_computing_molecular_graphics WingX
_computing_publication_material WingX
_computing_structure_refinement 'SHELXL-97 (Sheldrick, 1997)'
_computing_structure_solution SHELXTL
_diffrn_ambient_temperature 296(2)
_diffrn_measured_fraction_theta_full 0.987
_diffrn_measured_fraction_theta_max 0.987
_diffrn_measurement_device_type 'CCD area detector'
_diffrn_measurement_method 'omega and phi scan'
_diffrn_radiation_monochromator graphite
_diffrn_radiation_source 'fine-focus sealed tube'
_diffrn_radiation_type MoK\a
_diffrn_radiation_wavelength 0.71073
_diffrn_reflns_av_R_equivalents 0.0561
_diffrn_reflns_av_sigmaI/netI 0.0721
_diffrn_reflns_limit_h_max 17
_diffrn_reflns_limit_h_min -17
_diffrn_reflns_limit_k_max 20
_diffrn_reflns_limit_k_min -16
_diffrn_reflns_limit_l_max 16
_diffrn_reflns_limit_l_min -18
_diffrn_reflns_number 25004
_diffrn_reflns_theta_full 28.33
_diffrn_reflns_theta_max 28.33
_diffrn_reflns_theta_min 2.07
_exptl_absorpt_coefficient_mu 0.927
_exptl_absorpt_correction_T_max 0.9551
_exptl_absorpt_correction_T_min 0.8364
_exptl_absorpt_correction_type multi-scan
_exptl_absorpt_process_details SADABS
_exptl_crystal_colour colorless
_exptl_crystal_density_diffrn 1.308
_exptl_crystal_density_method 'not measured'
_exptl_crystal_description plate
_exptl_crystal_F_000 1120
_exptl_crystal_size_max 0.20
_exptl_crystal_size_mid 0.20
_exptl_crystal_size_min 0.05
_platon_squeeze_details
;
;
_refine_diff_density_max 0.582
_refine_diff_density_min -0.375
_refine_diff_density_rms 0.059
_refine_ls_extinction_method none
_refine_ls_goodness_of_fit_ref 0.966
_refine_ls_hydrogen_treatment constr
_refine_ls_matrix_type full
_refine_ls_number_parameters 336
_refine_ls_number_reflns 6832
_refine_ls_number_restraints 0
_refine_ls_restrained_S_all 0.966
_refine_ls_R_factor_all 0.0847
_refine_ls_R_factor_gt 0.0469
_refine_ls_shift/su_max 0.001
_refine_ls_shift/su_mean 0.000
_refine_ls_structure_factor_coef Fsqd
_refine_ls_weighting_details 'calc w=1/[\s^2^(Fo^2^)+(0.0539P)^2^+0.0000P] where P=(Fo^2^+2Fc^2^)/3'
_refine_ls_weighting_scheme calc
_refine_ls_wR_factor_gt 0.1077
_refine_ls_wR_factor_ref 0.1175
_reflns_number_gt 4151
_reflns_number_total 6832
_reflns_threshold_expression >2sigma(I)
_cod_data_source_file c6ce00155f2.cif
_cod_data_source_block compound4
_cod_depositor_comments
;
The following automatic conversions were performed:

'_exptl_absorpt_correction_type' value 'MULTI-SCAN' changed to
'multi-scan' according to
/usr/data/users/saulius/crontab/automatic-downloads/rss-feeds/RSC/lib/dictionaries/cif_core.dic
dictionary named 'cif_core.dic' version 2.4.2 from 2011-04-26.

Automatic conversion script
Id: cif_fix_values 4268 2015-11-12 08:31:59Z antanas 

 Adding full bibliography for 7224479--7224482.cif.
;
_cod_original_sg_symbol_H-M P2(1)/n
_cod_database_code 7224482

loop_
_symmetry_equiv_pos_as_xyz
'x, y, z'
'-x+1/2, y+1/2, -z+1/2'
'-x, -y, -z'
'x-1/2, -y-1/2, z-1/2'

loop_
_atom_site_label
_atom_site_type_symbol
_atom_site_fract_x
_atom_site_fract_y
_atom_site_fract_z
_atom_site_U_iso_or_equiv
_atom_site_adp_type
_atom_site_occupancy
_atom_site_symmetry_multiplicity
_atom_site_calc_flag
_atom_site_refinement_flags
Zn1 Zn 0.14874(2) 0.76341(2) 0.25099(2) 0.03920(12) Uani 1 1 d .
N1 N 0.25641(16) 0.72481(15) 0.34888(16) 0.0456(6) Uani 1 1 d .
C1 C 0.3039(2) 0.77182(19) 0.4158(2) 0.0495(7) Uani 1 1 d .
H1 H 0.2915 0.8310 0.4262 0.059 Uiso 1 1 calc R
N2 N 0.37169(18) 0.72367(15) 0.46641(17) 0.0510(6) Uani 1 1 d .
H2 H 0.4099 0.7416 0.5137 0.061 Uiso 1 1 calc R
C2 C 0.3699(2) 0.64044(18) 0.4301(2) 0.0478(7) Uani 1 1 d .
C3 C 0.2983(2) 0.64223(18) 0.3579(2) 0.0508(7) Uani 1 1 d .
H3 H 0.2801 0.5946 0.3198 0.061 Uiso 1 1 calc R
C4 C 0.4375(2) 0.56955(18) 0.4666(2) 0.0510(7) Uani 1 1 d .
C5 C 0.4925(2) 0.5752(2) 0.5524(2) 0.0684(10) Uani 1 1 d .
H5 H 0.4884 0.6260 0.5885 0.082 Uiso 1 1 calc R
C6 C 0.4463(3) 0.4940(2) 0.4151(2) 0.0685(10) Uani 1 1 d .
H6 H 0.4105 0.4892 0.3570 0.082 Uiso 1 1 calc R
N3 N 0.22515(16) 0.80974(14) 0.14257(15) 0.0435(5) Uani 1 1 d .
C7 C 0.2195(3) 0.7844(2) 0.0556(2) 0.0618(9) Uani 1 1 d .
H7 H 0.1746 0.7409 0.0326 0.074 Uiso 1 1 calc R
N4 N 0.2857(2) 0.82772(19) 0.00240(18) 0.0728(8) Uani 1 1 d .
H4 H 0.2929 0.8205 -0.0572 0.087 Uiso 1 1 calc R
C8 C 0.3398(2) 0.8855(2) 0.0593(2) 0.0552(8) Uani 1 1 d .
C9 C 0.3012(2) 0.8731(2) 0.1471(2) 0.0517(7) Uani 1 1 d .
H9 H 0.3232 0.9030 0.2015 0.062 Uiso 1 1 calc R
C10 C 0.4215(2) 0.9434(2) 0.0283(2) 0.0604(8) Uani 1 1 d .
C11 C 0.4681(3) 0.9306(2) -0.0570(2) 0.0735(10) Uani 1 1 d .
H11 H 0.4473 0.8842 -0.0959 0.088 Uiso 1 1 calc R
C12 C 0.5457(3) 0.9867(2) -0.0845(2) 0.0743(11) Uani 1 1 d .
H12 H 0.5765 0.9774 -0.1418 0.089 Uiso 1 1 calc R
O1 O 0.04731(13) 0.84393(15) 0.30655(14) 0.0552(5) Uani 1 1 d .
C13 C 0.0870(2) 0.9153(2) 0.33064(19) 0.0509(8) Uani 1 1 d .
O2 O 0.18317(14) 0.93140(16) 0.32732(15) 0.0665(6) Uani 1 1 d .
C14 C 0.0195(2) 0.9867(2) 0.3653(2) 0.0518(7) Uani 1 1 d .
C15 C 0.0606(2) 1.0683(2) 0.3933(2) 0.0591(8) Uani 1 1 d .
C16 C -0.0049(2) 1.1327(2) 0.4256(3) 0.0711(9) Uani 1 1 d .
H16 H 0.0222 1.1863 0.4461 0.085 Uiso 1 1 calc R
C17 C -0.1105(2) 1.1175(2) 0.4275(2) 0.0654(9) Uani 1 1 d .
H17 H -0.1533 1.1617 0.4491 0.078 Uiso 1 1 calc R
C18 C -0.1552(2) 1.0382(2) 0.3982(2) 0.0511(7) Uani 1 1 d .
C19 C -0.0886(2) 0.9740(2) 0.3693(2) 0.0519(7) Uani 1 1 d .
H19 H -0.1161 0.9197 0.3517 0.062 Uiso 1 1 calc R
O5 O 0.16324(15) 1.08600(17) 0.39163(19) 0.0774(7) Uani 1 1 d .
H3A H 0.1935 1.0442 0.3688 0.116 Uiso 1 1 calc R
C20 C -0.2691(2) 1.0233(2) 0.3967(2) 0.0507(7) Uani 1 1 d .
C21 C -0.33764(19) 1.09134(19) 0.3745(2) 0.0499(7) Uani 1 1 d .
H21 H -0.3115 1.1476 0.3666 0.060 Uiso 1 1 calc R
C22 C -0.4441(2) 1.07763(19) 0.36394(19) 0.0470(7) Uani 1 1 d .
C23 C -0.4835(2) 0.9940(2) 0.3757(2) 0.0567(8) Uani 1 1 d .
C24 C -0.4168(2) 0.9266(2) 0.4044(3) 0.0682(9) Uani 1 1 d .
H24 H -0.4433 0.8714 0.4175 0.082 Uiso 1 1 calc R
C25 C -0.3117(2) 0.9416(2) 0.4133(2) 0.0647(9) Uani 1 1 d .
H25 H -0.2678 0.8955 0.4310 0.078 Uiso 1 1 calc R
O6 O -0.58657(15) 0.97472(16) 0.3611(2) 0.0822(7) Uani 1 1 d .
H6A H -0.6181 1.0191 0.3443 0.123 Uiso 1 1 calc R
C26 C -0.5118(2) 1.1547(2) 0.3383(2) 0.0500(7) Uani 1 1 d .
O4 O -0.48471(18) 1.22842(15) 0.36772(18) 0.0751(7) Uani 1 1 d .
O3 O -0.59334(14) 1.14252(14) 0.28939(14) 0.0617(6) Uani 1 1 d .

loop_
_atom_site_aniso_label
_atom_site_aniso_U_11
_atom_site_aniso_U_22
_atom_site_aniso_U_33
_atom_site_aniso_U_23
_atom_site_aniso_U_13
_atom_site_aniso_U_12
Zn1 0.02994(16) 0.0433(2) 0.04416(19) 0.00734(14) -0.00123(12) -0.00485(13)
N1 0.0413(12) 0.0427(14) 0.0517(14) -0.0003(11) -0.0099(10) 0.0065(10)
C1 0.0452(15) 0.0437(17) 0.0582(18) -0.0064(14) -0.0142(14) 0.0078(13)
N2 0.0525(14) 0.0429(14) 0.0556(14) -0.0119(11) -0.0202(12) 0.0095(11)
C2 0.0475(16) 0.0406(16) 0.0541(17) -0.0088(13) -0.0141(13) 0.0107(13)
C3 0.0556(17) 0.0417(17) 0.0536(17) -0.0100(13) -0.0173(14) 0.0058(14)
C4 0.0552(17) 0.0421(16) 0.0538(17) -0.0126(13) -0.0207(14) 0.0139(14)
C5 0.086(2) 0.052(2) 0.064(2) -0.0209(16) -0.0334(17) 0.0236(18)
C6 0.090(2) 0.0496(19) 0.062(2) -0.0169(15) -0.0390(18) 0.0255(18)
N3 0.0416(12) 0.0454(14) 0.0439(14) 0.0019(10) 0.0078(10) -0.0120(11)
C7 0.072(2) 0.059(2) 0.056(2) -0.0059(15) 0.0169(16) -0.0325(17)
N4 0.090(2) 0.079(2) 0.0515(16) -0.0151(14) 0.0283(14) -0.0421(17)
C8 0.0602(18) 0.0520(19) 0.0548(18) -0.0080(14) 0.0200(15) -0.0234(15)
C9 0.0445(15) 0.0591(19) 0.0525(18) -0.0078(14) 0.0142(13) -0.0225(14)
C10 0.066(2) 0.058(2) 0.0587(19) -0.0088(15) 0.0237(15) -0.0264(16)
C11 0.083(2) 0.072(2) 0.068(2) -0.0194(18) 0.0353(18) -0.0390(19)
C12 0.084(2) 0.078(2) 0.064(2) -0.0223(18) 0.0429(19) -0.040(2)
O1 0.0341(10) 0.0692(15) 0.0620(13) 0.0013(11) 0.0003(9) 0.0129(10)
C13 0.0306(14) 0.079(2) 0.0432(16) 0.0119(15) -0.0020(12) 0.0162(15)
O2 0.0349(11) 0.0949(18) 0.0700(14) 0.0020(12) 0.0058(9) 0.0117(11)
C14 0.0355(14) 0.063(2) 0.0565(18) 0.0070(14) -0.0015(13) 0.0048(14)
C15 0.0374(15) 0.070(2) 0.069(2) 0.0103(17) -0.0038(14) -0.0009(15)
C16 0.0525(19) 0.063(2) 0.097(3) -0.0054(19) -0.0047(18) -0.0024(17)
C17 0.0458(17) 0.059(2) 0.091(2) -0.0042(18) 0.0020(17) 0.0065(16)
C18 0.0347(14) 0.0508(18) 0.0676(19) 0.0041(14) -0.0007(13) 0.0050(13)
C19 0.0361(14) 0.0581(19) 0.0612(18) 0.0043(14) -0.0002(13) 0.0074(14)
O5 0.0381(11) 0.0940(19) 0.0997(19) 0.0017(15) -0.0013(12) -0.0106(12)
C20 0.0371(15) 0.0529(19) 0.0619(18) 0.0002(14) 0.0007(13) 0.0080(13)
C21 0.0387(15) 0.0457(17) 0.0652(19) -0.0038(14) -0.0004(13) 0.0058(13)
C22 0.0402(15) 0.0495(18) 0.0508(17) -0.0106(13) -0.0034(12) 0.0130(13)
C23 0.0356(15) 0.061(2) 0.073(2) -0.0104(16) -0.0039(14) 0.0060(15)
C24 0.0434(17) 0.051(2) 0.110(3) 0.0051(18) 0.0027(17) 0.0025(15)
C25 0.0424(16) 0.057(2) 0.094(2) 0.0156(18) 0.0009(16) 0.0135(15)
O6 0.0377(11) 0.0802(18) 0.128(2) -0.0210(16) -0.0101(13) -0.0038(12)
C26 0.0346(14) 0.065(2) 0.0499(17) -0.0192(15) -0.0061(13) 0.0176(14)
O4 0.0648(14) 0.0608(15) 0.0970(18) -0.0247(13) -0.0294(13) 0.0247(12)
O3 0.0464(11) 0.0682(14) 0.0685(13) -0.0222(11) -0.0219(10) 0.0200(10)

loop_
_atom_type_symbol
_atom_type_description
_atom_type_scat_dispersion_real
_atom_type_scat_dispersion_imag
_atom_type_scat_source
C C 0.0033 0.0016 'International Tables Vol C Tables 4.2.6.8 and 6.1.1.4'
H H 0.0000 0.0000 'International Tables Vol C Tables 4.2.6.8 and 6.1.1.4'
N N 0.0061 0.0033 'International Tables Vol C Tables 4.2.6.8 and 6.1.1.4'
O O 0.0106 0.0060 'International Tables Vol C Tables 4.2.6.8 and 6.1.1.4'
Zn Zn 0.2839 1.4301 'International Tables Vol C Tables 4.2.6.8 and 6.1.1.4'

loop_
_geom_angle_atom_site_label_1
_geom_angle_atom_site_label_2
_geom_angle_atom_site_label_3
_geom_angle
_geom_angle_site_symmetry_1
_geom_angle_site_symmetry_3
O1 Zn1 N3 116.26(9) . .
O1 Zn1 N1 110.82(9) . .
N3 Zn1 N1 106.74(9) . .
O1 Zn1 O3 116.17(9) . 2_445
N3 Zn1 O3 106.36(9) . 2_445
N1 Zn1 O3 98.73(8) . 2_445
C1 N1 C3 105.2(2) . .
C1 N1 Zn1 128.59(19) . .
C3 N1 Zn1 126.18(18) . .
N1 C1 N2 111.3(2) . .
C1 N2 C2 108.0(2) . .
C3 C2 N2 105.5(2) . .
C3 C2 C4 131.2(3) . .
N2 C2 C4 123.3(2) . .
C2 C3 N1 110.1(2) . .
C6 C4 C5 118.0(3) . .
C6 C4 C2 119.5(2) . .
C5 C4 C2 122.5(2) . .
C6 C5 C4 120.5(3) 3_666 .
C4 C6 C5 121.5(3) . 3_666
C7 N3 C9 105.5(2) . .
C7 N3 Zn1 128.37(19) . .
C9 N3 Zn1 126.00(19) . .
N3 C7 N4 112.2(3) . .
C7 N4 C8 108.0(2) . .
N4 C8 C9 104.5(2) . .
N4 C8 C10 124.8(3) . .
C9 C8 C10 130.6(3) . .
C8 C9 N3 109.8(2) . .
C11 C10 C12 118.5(3) . 3_675
C11 C10 C8 121.5(3) . .
C12 C10 C8 120.0(3) 3_675 .
C12 C11 C10 120.1(3) . .
C11 C12 C10 121.4(3) . 3_675
C13 O1 Zn1 112.39(17) . .
O1 C13 O2 123.5(3) . .
O1 C13 C14 119.4(2) . .
O2 C13 C14 117.1(3) . .
C15 C14 C19 118.1(3) . .
C15 C14 C13 121.6(3) . .
C19 C14 C13 120.2(3) . .
O5 C15 C16 118.4(3) . .
O5 C15 C14 121.9(3) . .
C16 C15 C14 119.7(3) . .
C17 C16 C15 120.1(3) . .
C16 C17 C18 122.3(3) . .
C19 C18 C17 116.8(3) . .
C19 C18 C20 121.0(3) . .
C17 C18 C20 122.2(3) . .
C18 C19 C14 122.9(3) . .
C25 C20 C21 117.2(2) . .
C25 C20 C18 122.3(3) . .
C21 C20 C18 120.5(3) . .
C20 C21 C22 121.8(3) . .
C23 C22 C21 119.3(3) . .
C23 C22 C26 122.7(2) . .
C21 C22 C26 118.0(3) . .
O6 C23 C22 122.5(3) . .
O6 C23 C24 118.0(3) . .
C22 C23 C24 119.5(3) . .
C25 C24 C23 119.9(3) . .
C24 C25 C20 122.0(3) . .
O4 C26 O3 122.6(3) . .
O4 C26 C22 118.4(2) . .
O3 C26 C22 119.0(3) . .
C26 O3 Zn1 107.23(19) . 2_455

loop_
_geom_bond_atom_site_label_1
_geom_bond_atom_site_label_2
_geom_bond_distance
_geom_bond_site_symmetry_2
Zn1 O1 1.9796(19) .
Zn1 N3 1.988(2) .
Zn1 N1 2.009(2) .
Zn1 O3 2.050(2) 2_445
N1 C1 1.319(3) .
N1 C3 1.374(3) .
C1 N2 1.329(3) .
N2 C2 1.370(3) .
C2 C3 1.349(3) .
C2 C4 1.469(4) .
C4 C6 1.371(4) .
C4 C5 1.386(4) .
C5 C6 1.385(4) 3_666
C6 C5 1.385(4) 3_666
N3 C7 1.291(4) .
N3 C9 1.376(3) .
C7 N4 1.336(4) .
N4 C8 1.367(4) .
C8 C9 1.371(4) .
C8 C10 1.456(4) .
C10 C11 1.385(4) .
C10 C12 1.386(4) 3_675
C11 C12 1.384(4) .
C12 C10 1.386(4) 3_675
O1 C13 1.244(4) .
C13 O2 1.266(3) .
C13 C14 1.489(4) .
C14 C15 1.404(4) .
C14 C19 1.409(4) .
C15 O5 1.351(3) .
C15 C16 1.385(5) .
C16 C17 1.381(4) .
C17 C18 1.395(4) .
C18 C19 1.376(4) .
C18 C20 1.484(4) .
C20 C25 1.386(4) .
C20 C21 1.390(4) .
C21 C22 1.390(3) .
C22 C23 1.385(4) .
C22 C26 1.500(4) .
C23 O6 1.368(3) .
C23 C24 1.390(4) .
C24 C25 1.373(4) .
C26 O4 1.244(3) .
C26 O3 1.249(3) .
O3 Zn1 2.050(2) 2_455

loop_
_platon_squeeze_void_nr
_platon_squeeze_void_average_x
_platon_squeeze_void_average_y
_platon_squeeze_void_average_z
_platon_squeeze_void_volume
_platon_squeeze_void_count_electrons
1 -0.250 0.178 0.250 326.2 70.3
2 0.250 0.749 0.750 326.3 69.9
